data_4126699
loop_
_publ_author_name
'He, Yan-Ping'
'Yuan, Lv-Bing'
'Chen, Guang-Hui'
'Lin, Qi-Pu'
'Wang, Fei'
'Zhang, Lei'
'Zhang, Jian'

_publ_section_title
;
 Water Soluble and Ultra-Stable Ti4L6 Tetrahedron with Coordination
 Assembly Function.
;
_journal_name_full 'Journal of the American Chemical Society'
_journal_paper_doi 10.1021/jacs.7b09463
_journal_year 2017
_chemical_formula_sum 'C147 H100.5 Cl Hf4 N4.5 O36'
_chemical_formula_weight 3255.22
_chemical_name_systematic
;
 ?
;
_space_group_crystal_system cubic
_space_group_IT_number 197
_space_group_name_Hall 'I 2 2 3'
_space_group_name_H-M_alt 'I 2 3'
_symmetry_space_group_name_Hall 'I 2 2 3'
_symmetry_space_group_name_H-M 'I 2 3'
_atom_sites_solution_hydrogens geom
_atom_sites_solution_primary direct
_atom_sites_solution_secondary difmap
_audit_creation_method SHELXL-2014
_cell_angle_alpha 90
_cell_angle_beta 90
_cell_angle_gamma 90
_cell_formula_units_Z 8
_cell_length_a 33.4281(4)
_cell_length_b 33.4281(4)
_cell_length_c 33.4281(4)
_cell_measurement_reflns_used 7831
_cell_measurement_temperature 273(2)
_cell_measurement_theta_max 25.5230
_cell_measurement_theta_min 5.8960
_cell_volume 37353.8(8)
_computing_cell_refinement 'CrysAlisPro 1.171.38.43f (Rigaku OD, 2015)'
_computing_data_collection 'CrysAlisPro 1.171.38.43f (Rigaku OD, 2015)'
_computing_data_reduction 'CrysAlisPro 1.171.38.43f (Rigaku OD, 2015)'
_computing_molecular_graphics 'Bruker SHELXTL'
_computing_publication_material 'Bruker SHELXTL'
_computing_structure_refinement 'SHELXL-2014 (Sheldrick, 2014)'
_computing_structure_solution 'SHELXL-2014 (Sheldrick, 2014)'
_diffrn_ambient_temperature 273(2)
_diffrn_detector_area_resol_mean 10.5594
_diffrn_measured_fraction_theta_full 0.858
_diffrn_measured_fraction_theta_max 0.988
_diffrn_measurement_device_type 'SuperNova, Dual, Cu at zero, Atlas'
_diffrn_measurement_method none
_diffrn_radiation_type MoK\a
_diffrn_radiation_wavelength 0.71073
_diffrn_reflns_av_R_equivalents 0.0377
_diffrn_reflns_av_unetI/netI 0.0352
_diffrn_reflns_Laue_measured_fraction_full 0.858
_diffrn_reflns_Laue_measured_fraction_max 0.988
_diffrn_reflns_limit_h_max 28
_diffrn_reflns_limit_h_min -38
_diffrn_reflns_limit_k_max 37
_diffrn_reflns_limit_k_min -34
_diffrn_reflns_limit_l_max 34
_diffrn_reflns_limit_l_min -12
_diffrn_reflns_number 18954
_diffrn_reflns_point_group_measured_fraction_full 0.701
_diffrn_reflns_point_group_measured_fraction_max 0.809
_diffrn_reflns_theta_full 25.242
_diffrn_reflns_theta_max 23.984
_diffrn_reflns_theta_min 3.448
_diffrn_source 'fine-focus sealed tube'
_diffrn_standards_interval_count none
_diffrn_standards_interval_time none
_diffrn_standards_number none
_exptl_absorpt_coefficient_mu 2.289
_exptl_absorpt_correction_T_max 1.00000
_exptl_absorpt_correction_T_min 0.81191
_exptl_absorpt_correction_type multi-scan
_exptl_absorpt_process_details none
_exptl_crystal_colour yellow
_exptl_crystal_density_diffrn 1.158
_exptl_crystal_density_method 'not measured'
_exptl_crystal_description polyhedron
_exptl_crystal_F_000 12856
_exptl_crystal_size_max 0.3
_exptl_crystal_size_mid 0.3
_exptl_crystal_size_min 0.3
_platon_squeeze_details
;
;
_refine_diff_density_max 0.882
_refine_diff_density_min -0.986
_refine_diff_density_rms 0.094
_refine_ls_abs_structure_details
;
 Classical Flack method preferred over Parsons because s.u. lower.
;
_refine_ls_abs_structure_Flack -0.003(13)
_refine_ls_extinction_method none
_refine_ls_goodness_of_fit_ref 1.097
_refine_ls_hydrogen_treatment constr
_refine_ls_matrix_type full
_refine_ls_number_parameters 579
_refine_ls_number_reflns 7919
_refine_ls_number_restraints 0
_refine_ls_restrained_S_all 1.097
_refine_ls_R_factor_all 0.0398
_refine_ls_R_factor_gt 0.0378
_refine_ls_shift/su_max 0.003
_refine_ls_shift/su_mean 0.000
_refine_ls_structure_factor_coef Fsqd
_refine_ls_weighting_details 'w=1/[\s^2^(Fo^2^)+(0.0823P)^2^+59.7209P] where P=(Fo^2^+2Fc^2^)/3'
_refine_ls_weighting_scheme calc
_refine_ls_wR_factor_gt 0.1147
_refine_ls_wR_factor_ref 0.1187
_reflns_Friedel_coverage 0.548
_reflns_Friedel_fraction_full 0.526
_reflns_Friedel_fraction_max 0.608
_reflns_number_gt 7623
_reflns_number_total 7919
_reflns_threshold_expression 'I > 2\s(I)'
_cod_data_source_file ja7b09463_si_006.cif
_cod_data_source_block PTC-102-Hf
_cod_original_cell_volume 37353.8(13)
_cod_original_formula_sum 'C147 H100.50 Cl Hf4 N4.50 O36'
_cod_database_code 4126699
_shelx_space_group_comment
;
The symmetry employed for this shelxl refinement is uniquely defined
by the following loop, which should always be used as a source of
symmetry information in preference to the above space-group names.
They are only intended as comments.
;
_shelxl_version_number 2014-3

loop_
_space_group_symop_operation_xyz
'x, y, z'
'-x, -y, z'
'-x, y, -z'
'x, -y, -z'
'z, x, y'
'z, -x, -y'
'-z, -x, y'
'-z, x, -y'
'y, z, x'
'-y, z, -x'
'y, -z, -x'
'-y, -z, x'
'x+1/2, y+1/2, z+1/2'
'-x+1/2, -y+1/2, z+1/2'
'-x+1/2, y+1/2, -z+1/2'
'x+1/2, -y+1/2, -z+1/2'
'z+1/2, x+1/2, y+1/2'
'z+1/2, -x+1/2, -y+1/2'
'-z+1/2, -x+1/2, y+1/2'
'-z+1/2, x+1/2, -y+1/2'
'y+1/2, z+1/2, x+1/2'
'-y+1/2, z+1/2, -x+1/2'
'y+1/2, -z+1/2, -x+1/2'
'-y+1/2, -z+1/2, x+1/2'

loop_
_atom_site_label
_atom_site_type_symbol
_atom_site_fract_x
_atom_site_fract_y
_atom_site_fract_z
_atom_site_U_iso_or_equiv
_atom_site_adp_type
_atom_site_occupancy
_atom_site_site_symmetry_order
_atom_site_calc_flag
_atom_site_refinement_flags_posn
_atom_site_refinement_flags_adp
_atom_site_refinement_flags_occupancy
Hf1 Hf 0.21190(2) 0.42817(2) 0.63047(2) 0.03318(14) Uani 1 1 d . . .
Hf2 Hf 0.21105(2) 0.21105(2) 0.78895(2) 0.0434(2) Uani 1 3 d S T P
Cl1 Cl 0.37397(8) 0.62603(8) 0.62603(8) 0.0545(11) Uani 1 3 d S T P
O1 O 0.2328(2) 0.4752(2) 0.5956(2) 0.0426(16) Uani 1 1 d . . .
O2 O 0.26368(18) 0.43871(18) 0.65838(18) 0.0341(14) Uani 1 1 d . . .
O3 O 0.2714(2) 0.51786(19) 0.56345(19) 0.0394(15) Uani 1 1 d . . .
O4 O 0.1754(2) 0.4702(2) 0.6594(2) 0.0442(17) Uani 1 1 d . . .
O5 O 0.1285(3) 0.4978(2) 0.6956(2) 0.059(2) Uani 1 1 d . . .
O6 O 0.1893(2) 0.39314(19) 0.6729(2) 0.0367(15) Uani 1 1 d . . .
O7 O 0.1646(2) 0.4216(2) 0.5894(2) 0.0431(16) Uani 1 1 d . . .
O8 O 0.23373(19) 0.3838(2) 0.59728(19) 0.0368(15) Uani 1 1 d . . .
O9 O 0.18766(19) 0.2519(2) 0.7524(2) 0.0393(15) Uani 1 1 d . . .
O10 O 0.1607(2) 0.1791(2) 0.7692(3) 0.055(2) Uani 1 1 d . . .
O11 O 0.1141(3) 0.1548(2) 0.7314(3) 0.061(2) Uani 1 1 d . . .
O12 O 0.1240(2) 0.4007(3) 0.5433(3) 0.069(2) Uani 1 1 d . . .
C1 C 0.1498(3) 0.4696(3) 0.6886(3) 0.045(2) Uani 1 1 d . . .
C2 C 0.1016(3) 0.2263(3) 0.6919(3) 0.046(3) Uani 1 1 d . . .
H2A H 0.0844 0.2049 0.6874 0.055 Uiso 1 1 calc R U .
C3 C 0.0637(4) 0.2645(4) 0.6438(4) 0.071(4) Uani 1 1 d . . .
H3A H 0.0454 0.2437 0.6415 0.085 Uiso 1 1 calc R U .
C4 C 0.0591(7) 0.2975(5) 0.6215(6) 0.116(8) Uani 1 1 d . . .
H4A H 0.0386 0.2990 0.6027 0.139 Uiso 1 1 calc R U .
C5 C 0.1171(5) 0.3275(4) 0.6534(4) 0.072(4) Uani 1 1 d . . .
H5A H 0.1347 0.3489 0.6560 0.086 Uiso 1 1 calc R U .
C6 C 0.2072(4) 0.2500(4) 0.4679(4) 0.067(4) Uani 1 1 d . . .
H6A H 0.1986 0.2327 0.4479 0.081 Uiso 1 1 calc R U .
C7 C 0.1842(3) 0.3651(3) 0.5494(3) 0.041(2) Uani 1 1 d . . .
C8 C 0.1610(3) 0.3635(3) 0.7289(3) 0.040(2) Uani 1 1 d . . .
C9 C 0.1558(3) 0.3975(4) 0.5615(3) 0.047(3) Uani 1 1 d . . .
C10 C 0.1519(3) 0.2911(3) 0.7068(3) 0.038(2) Uani 1 1 d . . .
C11 C 0.0858(6) 0.3299(5) 0.6268(5) 0.102(7) Uani 1 1 d . . .
H11A H 0.0821 0.3533 0.6121 0.123 Uiso 1 1 calc R U .
C12 C 0.1125(4) 0.3388(4) 0.8254(4) 0.060(3) Uani 1 1 d . . .
H12A H 0.1103 0.3172 0.8429 0.072 Uiso 1 1 calc R U .
C13 C 0.0934(4) 0.3750(4) 0.8352(3) 0.059(3) Uani 1 1 d . . .
H13A H 0.0784 0.3773 0.8585 0.070 Uiso 1 1 calc R U .
C14 C 0.1481(3) 0.4336(3) 0.7151(3) 0.038(2) Uani 1 1 d . . .
C15 C 0.0973(4) 0.4067(5) 0.8097(3) 0.062(3) Uani 1 1 d . . .
H15A H 0.0852 0.4309 0.8162 0.074 Uiso 1 1 calc R U .
C16 C 0.1385(3) 0.3667(3) 0.7642(3) 0.047(2) Uani 1 1 d . . .
C17 C 0.1193(3) 0.4039(4) 0.7741(3) 0.051(3) Uani 1 1 d . . .
C18 C 0.1788(4) 0.0771(4) 0.7857(5) 0.068(3) Uani 1 1 d . . .
H18A H 0.1969 0.0958 0.7980 0.102 Uiso 1 1 calc R U .
H18B H 0.1794 0.0523 0.8001 0.102 Uiso 1 1 calc R U .
H18C H 0.1868 0.0726 0.7585 0.102 Uiso 1 1 calc R U .
C19 C 0.1123(5) 0.0647(7) 0.7679(5) 0.115(8) Uani 1 1 d . . .
H19A H 0.0858 0.0756 0.7685 0.173 Uiso 1 1 calc R U .
H19B H 0.1202 0.0601 0.7406 0.173 Uiso 1 1 calc R U .
H19C H 0.1128 0.0398 0.7823 0.173 Uiso 1 1 calc R U .
C20 C 0.2878(3) 0.3248(3) 0.5759(3) 0.035(2) Uani 1 1 d . . .
H20A H 0.2891 0.2985 0.5881 0.042 Uiso 1 1 calc R U .
H20B H 0.2903 0.3445 0.5970 0.042 Uiso 1 1 calc R U .
C21 C 0.3656(3) 0.4719(3) 0.6695(3) 0.0319(19) Uani 1 1 d . . .
C22 C 0.1977(3) 0.3084(3) 0.5064(3) 0.047(3) Uani 1 1 d . . .
C23 C 0.1342(3) 0.3344(3) 0.7910(3) 0.048(2) Uani 1 1 d . . .
H23A H 0.1462 0.3100 0.7853 0.058 Uiso 1 1 calc R U .
C24 C 0.2989(3) 0.4873(3) 0.6200(3) 0.036(2) Uani 1 1 d . . .
C25 C 0.4362(3) 0.4832(3) 0.6804(3) 0.040(2) Uani 1 1 d . . .
H25A H 0.4596 0.4767 0.6940 0.048 Uiso 1 1 calc R U .
C26 C 0.4372(3) 0.5126(3) 0.6511(3) 0.040(2) Uani 1 1 d . . .
H26A H 0.4609 0.5262 0.6459 0.048 Uiso 1 1 calc R U .
C27 C 0.1732(3) 0.3407(4) 0.5196(3) 0.049(3) Uani 1 1 d . . .
H27A H 0.1487 0.3449 0.5072 0.058 Uiso 1 1 calc R U .
C28 C 0.1799(3) 0.3248(3) 0.7164(3) 0.043(2) Uani 1 1 d . . .
H28A H 0.2075 0.3219 0.7147 0.052 Uiso 1 1 calc R U .
C29 C 0.3677(3) 0.5011(3) 0.6383(3) 0.0334(19) Uani 1 1 d . . .
C30 C 0.1846(4) 0.2808(4) 0.4772(3) 0.056(3) Uani 1 1 d . . .
H30A H 0.1600 0.2845 0.4647 0.067 Uiso 1 1 calc R U .
C31 C 0.2664(3) 0.4947(3) 0.5919(3) 0.035(2) Uani 1 1 d . . .
C32 C 0.1316(3) 0.2220(3) 0.7197(3) 0.041(2) Uani 1 1 d . . .
C33 C 0.1229(3) 0.2930(3) 0.6769(3) 0.049(3) Uani 1 1 d . . .
C34 C 0.1575(3) 0.2541(3) 0.7264(3) 0.039(2) Uani 1 1 d . . .
C35 C 0.2344(3) 0.3021(3) 0.5259(3) 0.040(2) Uani 1 1 d . . .
C36 C 0.3336(3) 0.5083(3) 0.6152(3) 0.038(2) Uani 1 1 d . . .
H36A H 0.3346 0.5282 0.5958 0.045 Uiso 1 1 calc R U .
C37 C 0.3230(3) 0.3295(3) 0.5471(3) 0.031(2) Uani 1 1 d . . .
C38 C 0.4047(3) 0.5213(3) 0.6307(3) 0.042(2) Uani 1 1 d . . .
H38A H 0.4058 0.5408 0.6110 0.051 Uiso 1 1 calc R U .
C39 C 0.1667(2) 0.3966(3) 0.7058(3) 0.0323(19) Uani 1 1 d . . .
C40 C 0.1358(3) 0.1836(3) 0.7409(3) 0.045(2) Uani 1 1 d . . .
C41 C 0.0958(4) 0.2607(4) 0.6708(3) 0.052(3) Uani 1 1 d . . .
C42 C 0.2433(3) 0.2425(4) 0.4867(3) 0.054(3) Uani 1 1 d . . .
H42A H 0.2584 0.2201 0.4800 0.064 Uiso 1 1 calc R U .
C43 C 0.2219(2) 0.3604(3) 0.5683(3) 0.0311(19) Uani 1 1 d . . .
C44 C 0.4017(3) 0.4636(3) 0.6896(3) 0.038(2) Uani 1 1 d . . .
H44A H 0.4020 0.4443 0.7097 0.046 Uiso 1 1 calc R U .
C45 C 0.1251(3) 0.4364(3) 0.7491(3) 0.048(3) Uani 1 1 d . . .
H45A H 0.1131 0.4607 0.7555 0.058 Uiso 1 1 calc R U .
C46 C 0.2564(3) 0.2688(3) 0.5152(3) 0.040(2) Uani 1 1 d . . .
H46A H 0.2808 0.2642 0.5277 0.048 Uiso 1 1 calc R U .
C47 C 0.2972(3) 0.4587(3) 0.6515(3) 0.032(2) Uani 1 1 d . . .
C48 C 0.2476(3) 0.3297(3) 0.5561(3) 0.035(2) Uani 1 1 d . . .
C49 C 0.1981(5) 0.4651(5) 0.5063(4) 0.084(5) Uani 1 1 d . . .
H49A H 0.2150 0.4423 0.5104 0.127 Uiso 1 1 calc R U .
H49B H 0.1815 0.4690 0.5294 0.127 Uiso 1 1 calc R U .
H49C H 0.1815 0.4607 0.4833 0.127 Uiso 1 1 calc R U .
N1 N 0.1401(3) 0.0928(3) 0.7865(3) 0.054(2) Uani 1 1 d . . .
H1A H 0.1335 0.1156 0.7964 0.065 Uiso 1 1 calc R U .
N2 N 0.2224(4) 0.5000 0.5000 0.051(3) Uani 1 2 d S T P
H2B H 0.2481 0.5000 0.5000 0.061 Uiso 1 2 calc R U P

loop_
_atom_site_aniso_label
_atom_site_aniso_U_11
_atom_site_aniso_U_22
_atom_site_aniso_U_33
_atom_site_aniso_U_23
_atom_site_aniso_U_13
_atom_site_aniso_U_12
Hf1 0.0309(2) 0.0323(2) 0.0363(2) 0.00258(16) 0.00307(17) -0.00035(16)
Hf2 0.0434(2) 0.0434(2) 0.0434(2) 0.00934(18) 0.00934(18) -0.00934(18)
Cl1 0.0545(11) 0.0545(11) 0.0545(11) -0.0041(13) 0.0041(13) 0.0041(13)
O1 0.045(4) 0.040(4) 0.044(4) 0.011(3) 0.002(3) 0.001(3)
O2 0.033(3) 0.032(3) 0.037(3) 0.006(3) 0.002(3) -0.003(3)
O3 0.045(4) 0.036(3) 0.037(4) 0.002(3) -0.001(3) -0.006(3)
O4 0.047(4) 0.032(3) 0.054(4) -0.001(3) 0.008(4) 0.003(3)
O5 0.071(5) 0.042(4) 0.063(5) -0.005(4) 0.011(4) 0.014(4)
O6 0.039(4) 0.033(3) 0.039(4) -0.005(3) 0.003(3) -0.002(3)
O7 0.034(3) 0.051(4) 0.044(4) -0.003(3) 0.001(3) 0.005(3)
O8 0.031(3) 0.043(4) 0.037(3) 0.004(3) 0.000(3) -0.003(3)
O9 0.034(3) 0.036(3) 0.047(4) 0.000(3) -0.002(3) -0.008(3)
O10 0.040(4) 0.045(4) 0.079(6) 0.014(4) 0.008(4) -0.011(3)
O11 0.060(5) 0.046(4) 0.077(6) 0.007(4) 0.000(4) -0.019(4)
O12 0.046(5) 0.094(7) 0.066(5) -0.020(5) -0.013(4) 0.014(5)
C1 0.053(6) 0.043(6) 0.040(6) -0.011(5) 0.004(5) 0.001(5)
C2 0.049(6) 0.044(6) 0.044(6) -0.005(5) 0.013(5) -0.014(5)
C3 0.077(9) 0.067(8) 0.067(8) 0.005(7) -0.011(7) -0.022(7)
C4 0.162(19) 0.091(12) 0.095(12) 0.025(10) -0.065(13) -0.045(13)
C5 0.091(10) 0.070(8) 0.054(7) 0.004(6) -0.013(7) -0.037(8)
C6 0.071(8) 0.078(9) 0.053(7) -0.016(7) -0.017(7) -0.014(8)
C7 0.042(5) 0.045(6) 0.035(5) -0.001(5) 0.003(4) -0.001(5)
C8 0.039(5) 0.046(6) 0.034(5) 0.000(4) 0.003(4) -0.010(5)
C9 0.030(5) 0.059(7) 0.052(6) -0.002(6) 0.004(5) 0.009(5)
C10 0.041(5) 0.041(5) 0.032(5) -0.003(4) 0.001(4) -0.004(4)
C11 0.136(15) 0.079(10) 0.092(11) 0.027(9) -0.073(12) -0.039(10)
C12 0.061(7) 0.075(8) 0.045(6) 0.005(6) 0.007(6) -0.007(7)
C13 0.057(7) 0.076(8) 0.043(6) 0.002(6) 0.008(5) 0.001(6)
C14 0.040(5) 0.036(5) 0.039(5) -0.007(4) 0.001(4) -0.003(4)
C15 0.054(7) 0.090(9) 0.041(6) -0.009(7) 0.010(5) 0.001(7)
C16 0.041(5) 0.056(6) 0.043(6) -0.012(5) 0.007(5) -0.003(5)
C17 0.048(6) 0.070(7) 0.034(5) -0.012(5) 0.006(5) 0.002(6)
C18 0.061(7) 0.072(8) 0.071(8) -0.005(7) 0.003(7) 0.000(7)
C19 0.069(10) 0.18(2) 0.097(12) 0.073(14) -0.035(9) -0.034(12)
C20 0.033(5) 0.037(5) 0.036(5) 0.000(4) 0.000(4) -0.002(4)
C21 0.032(5) 0.031(5) 0.033(5) -0.004(4) -0.002(4) -0.002(4)
C22 0.045(6) 0.054(6) 0.043(6) -0.010(5) -0.010(5) -0.005(5)
C23 0.055(6) 0.052(6) 0.037(5) 0.002(5) 0.008(5) -0.013(5)
C24 0.034(5) 0.041(5) 0.034(5) 0.006(4) 0.006(4) -0.004(4)
C25 0.036(5) 0.039(5) 0.044(5) -0.005(4) 0.002(4) 0.001(4)
C26 0.036(5) 0.044(6) 0.041(5) 0.002(5) 0.004(4) -0.005(4)
C27 0.034(5) 0.059(7) 0.052(6) -0.003(6) -0.006(5) -0.009(5)
C28 0.036(5) 0.047(6) 0.047(6) -0.002(5) 0.007(5) -0.002(4)
C29 0.034(5) 0.034(4) 0.032(5) 0.001(4) 0.010(4) -0.001(4)
C30 0.051(6) 0.070(8) 0.048(6) -0.004(6) -0.015(5) -0.004(6)
C31 0.039(5) 0.036(5) 0.031(5) 0.003(4) 0.006(4) 0.004(4)
C32 0.040(5) 0.041(5) 0.044(5) -0.002(4) 0.008(5) -0.006(4)
C33 0.053(6) 0.049(6) 0.045(6) -0.001(5) -0.005(5) -0.007(5)
C34 0.045(6) 0.039(5) 0.033(5) 0.003(4) 0.012(4) -0.012(4)
C35 0.033(5) 0.051(6) 0.037(5) -0.001(4) -0.004(4) -0.010(4)
C36 0.042(5) 0.035(5) 0.037(5) 0.002(4) 0.000(4) -0.001(4)
C37 0.028(4) 0.036(5) 0.028(4) -0.004(4) 0.001(4) 0.000(4)
C38 0.049(6) 0.032(5) 0.045(5) 0.004(4) 0.005(5) -0.009(4)
C39 0.026(4) 0.037(5) 0.034(5) -0.006(4) 0.006(4) -0.006(4)
C40 0.046(6) 0.041(6) 0.047(6) 0.003(5) 0.017(5) -0.002(5)
C41 0.059(7) 0.055(7) 0.043(6) -0.004(5) 0.002(5) -0.006(6)
C42 0.052(6) 0.053(6) 0.056(7) -0.014(6) -0.005(6) -0.003(5)
C43 0.026(4) 0.036(5) 0.032(4) -0.004(4) 0.001(4) -0.003(4)
C44 0.042(6) 0.039(5) 0.034(5) -0.003(4) 0.002(4) -0.001(4)
C45 0.051(6) 0.051(6) 0.043(6) -0.004(5) 0.008(5) 0.014(5)
C46 0.038(5) 0.043(5) 0.038(5) -0.001(5) -0.002(4) 0.001(4)
C47 0.030(5) 0.030(5) 0.037(5) -0.002(4) 0.002(4) -0.001(4)
C48 0.034(5) 0.041(5) 0.030(5) -0.002(4) 0.005(4) -0.002(4)
C49 0.090(10) 0.120(13) 0.043(7) 0.007(8) 0.005(7) -0.033(10)
N1 0.059(6) 0.046(5) 0.059(5) 0.013(5) 0.017(5) 0.012(4)
N2 0.044(7) 0.063(8) 0.045(7) 0.002(6) 0.000 0.000

loop_
_atom_type_symbol
_atom_type_description
_atom_type_scat_dispersion_real
_atom_type_scat_dispersion_imag
_atom_type_scat_source
C C 0.0033 0.0016 'International Tables Vol C Tables 4.2.6.8 and 6.1.1.4'
H H 0.0000 0.0000 'International Tables Vol C Tables 4.2.6.8 and 6.1.1.4'
N N 0.0061 0.0033 'International Tables Vol C Tables 4.2.6.8 and 6.1.1.4'
O O 0.0106 0.0060 'International Tables Vol C Tables 4.2.6.8 and 6.1.1.4'
Cl Cl 0.1484 0.1585 'International Tables Vol C Tables 4.2.6.8 and 6.1.1.4'
Hf Hf -0.5830 6.1852 'International Tables Vol C Tables 4.2.6.8 and 6.1.1.4'

loop_
_geom_angle_atom_site_label_1
_geom_angle_atom_site_label_2
_geom_angle_atom_site_label_3
_geom_angle
_geom_angle_site_symmetry_1
_geom_angle_site_symmetry_3
O6 Hf1 O8 95.6(3) . .
O6 Hf1 O2 95.7(3) . .
O8 Hf1 O2 94.2(3) . .
O6 Hf1 O1 166.8(3) . .
O8 Hf1 O1 97.3(3) . .
O2 Hf1 O1 80.7(3) . .
O6 Hf1 O4 81.1(3) . .
O8 Hf1 O4 165.8(3) . .
O2 Hf1 O4 99.9(3) . .
O1 Hf1 O4 87.0(3) . .
O6 Hf1 O7 96.8(3) . .
O8 Hf1 O7 80.5(3) . .
O2 Hf1 O7 166.8(3) . .
O1 Hf1 O7 88.0(3) . .
O4 Hf1 O7 86.2(3) . .
O9 Hf2 O9 95.1(3) 11_566 8_656
O9 Hf2 O9 95.1(2) 11_566 .
O9 Hf2 O9 95.1(2) 8_656 .
O9 Hf2 O10 80.8(3) 11_566 11_566
O9 Hf2 O10 169.9(3) 8_656 11_566
O9 Hf2 O10 94.4(3) . 11_566
O9 Hf2 O10 94.4(3) 11_566 8_656
O9 Hf2 O10 80.8(3) 8_656 8_656
O9 Hf2 O10 169.9(3) . 8_656
O10 Hf2 O10 90.3(3) 11_566 8_656
O9 Hf2 O10 169.9(3) 11_566 .
O9 Hf2 O10 94.4(3) 8_656 .
O9 Hf2 O10 80.8(3) . .
O10 Hf2 O10 90.3(3) 11_566 .
O10 Hf2 O10 90.3(3) 8_656 .
C31 O1 Hf1 136.0(6) . .
C47 O2 Hf1 137.8(6) . .
C1 O4 Hf1 136.1(7) . .
C39 O6 Hf1 138.5(6) . .
C9 O7 Hf1 136.1(6) . .
C43 O8 Hf1 138.4(6) . .
C34 O9 Hf2 137.3(6) . .
C40 O10 Hf2 134.5(7) . .
O5 C1 O4 121.7(10) . .
O5 C1 C14 119.4(10) . .
O4 C1 C14 118.9(9) . .
C41 C2 C32 122.8(10) . .
C4 C3 C41 121.2(13) . .
C3 C4 C11 119.2(15) . .
C11 C5 C33 121.0(12) . .
C30 C6 C42 122.4(12) . .
C27 C7 C43 120.5(10) . .
C27 C7 C9 117.9(10) . .
C43 C7 C9 121.7(9) . .
C39 C8 C16 119.3(10) . .
C39 C8 C28 119.0(8) . .
C16 C8 C28 121.7(9) . .
O12 C9 O7 120.6(10) . .
O12 C9 C7 118.6(11) . .
O7 C9 C7 120.8(9) . .
C33 C10 C34 117.7(9) . .
C33 C10 C28 123.5(9) . .
C34 C10 C28 118.5(9) . .
C5 C11 C4 121.0(14) . .
C23 C12 C13 121.9(12) . .
C15 C13 C12 118.6(11) . .
C45 C14 C39 119.2(9) . .
C45 C14 C1 117.2(9) . .
C39 C14 C1 123.5(9) . .
C13 C15 C17 121.9(13) . .
C8 C16 C23 122.0(10) . .
C8 C16 C17 119.9(10) . .
C23 C16 C17 118.1(9) . .
C45 C17 C15 122.2(11) . .
C45 C17 C16 118.6(9) . .
C15 C17 C16 119.1(11) . .
C48 C20 C37 113.6(8) . .
C37 C21 C44 124.8(8) 11_566 .
C37 C21 C29 119.1(8) 11_566 .
C44 C21 C29 116.1(8) . .
C35 C22 C30 119.6(11) . .
C35 C22 C27 118.2(10) . .
C30 C22 C27 122.0(10) . .
C12 C23 C16 120.3(11) . .
C36 C24 C47 117.8(9) . .
C36 C24 C31 118.1(9) . .
C47 C24 C31 124.1(8) . .
C44 C25 C26 121.4(9) . .
C38 C26 C25 120.1(9) . .
C7 C27 C22 122.3(10) . .
C8 C28 C10 116.4(8) . .
C36 C29 C38 121.7(9) . .
C36 C29 C21 118.7(8) . .
C38 C29 C21 119.5(9) . .
C6 C30 C22 119.7(11) . .
O3 C31 O1 120.2(8) . .
O3 C31 C24 119.9(8) . .
O1 C31 C24 119.8(8) . .
C2 C32 C34 118.7(9) . .
C2 C32 C40 119.2(9) . .
C34 C32 C40 122.2(10) . .
C10 C33 C5 122.2(10) . .
C10 C33 C41 120.7(10) . .
C5 C33 C41 116.9(10) . .
O9 C34 C32 122.1(9) . .
O9 C34 C10 116.8(8) . .
C32 C34 C10 121.1(9) . .
C46 C35 C22 117.8(10) . .
C46 C35 C48 122.4(9) . .
C22 C35 C48 119.8(10) . .
C24 C36 C29 122.7(9) . .
C47 C37 C21 120.1(8) 8_656 8_656
C47 C37 C20 118.8(8) 8_656 .
C21 C37 C20 121.0(8) 8_656 .
C26 C38 C29 121.2(9) . .
O6 C39 C8 118.2(8) . .
O6 C39 C14 120.3(8) . .
C8 C39 C14 121.4(8) . .
O11 C40 O10 118.7(10) . .
O11 C40 C32 119.6(11) . .
O10 C40 C32 121.7(10) . .
C2 C41 C3 120.9(11) . .
C2 C41 C33 118.4(11) . .
C3 C41 C33 120.6(11) . .
C46 C42 C6 118.6(11) . .
O8 C43 C48 117.8(8) . .
O8 C43 C7 122.2(8) . .
C48 C43 C7 120.0(9) . .
C25 C44 C21 121.6(9) . .
C14 C45 C17 121.5(10) . .
C42 C46 C35 121.9(10) . .
O2 C47 C37 118.7(8) . 11_566
O2 C47 C24 120.0(8) . .
C37 C47 C24 121.2(8) 11_566 .
C43 C48 C35 119.0(9) . .
C43 C48 C20 120.1(8) . .
C35 C48 C20 120.9(9) . .
C18 N1 C19 109.9(12) . .
C49 N2 C49 111.2(17) . 4_566

loop_
_geom_bond_atom_site_label_1
_geom_bond_atom_site_label_2
_geom_bond_distance
_geom_bond_site_symmetry_2
Hf1 O6 1.989(7) .
Hf1 O8 1.992(7) .
Hf1 O2 1.998(6) .
Hf1 O1 2.077(7) .
Hf1 O4 2.095(7) .
Hf1 O7 2.105(7) .
Hf2 O9 1.992(7) 11_566
Hf2 O9 1.992(7) 8_656
Hf2 O9 1.992(7) .
Hf2 O10 2.100(8) 11_566
Hf2 O10 2.100(8) 8_656
Hf2 O10 2.100(8) .
O1 C31 1.305(12) .
O2 C47 1.324(11) .
O3 C31 1.239(11) .
O4 C1 1.299(13) .
O5 C1 1.204(13) .
O6 C39 1.339(11) .
O7 C9 1.267(13) .
O8 C43 1.308(11) .
O9 C34 1.333(13) .
O10 C40 1.266(14) .
O11 C40 1.248(13) .
O12 C9 1.232(13) .
C1 C14 1.497(15) .
C2 C41 1.363(16) .
C2 C32 1.375(16) .
C3 C4 1.34(2) .
C3 C41 1.408(18) .
C4 C11 1.42(2) .
C5 C11 1.38(2) .
C5 C33 1.408(18) .
C6 C30 1.316(18) .
C6 C42 1.384(17) .
C7 C27 1.340(15) .
C7 C43 1.416(14) .
C7 C9 1.495(15) .
C8 C39 1.363(14) .
C8 C16 1.406(14) .
C8 C28 1.498(15) .
C10 C33 1.394(14) .
C10 C34 1.411(14) .
C10 C28 1.501(14) .
C12 C23 1.368(16) .
C12 C13 1.406(19) .
C13 C15 1.367(18) .
C14 C45 1.375(14) .
C14 C39 1.417(13) .
C15 C17 1.403(15) .
C16 C23 1.411(15) .
C16 C17 1.436(16) .
C17 C45 1.383(16) .
C18 N1 1.397(15) .
C19 N1 1.46(2) .
C20 C48 1.505(14) .
C20 C37 1.527(13) .
C21 C37 1.388(13) 11_566
C21 C44 1.409(14) .
C21 C29 1.432(13) .
C22 C35 1.406(14) .
C22 C30 1.411(16) .
C22 C27 1.425(16) .
C24 C36 1.367(13) .
C24 C47 1.423(13) .
C24 C31 1.458(13) .
C25 C44 1.361(14) .
C25 C26 1.387(14) .
C26 C38 1.317(15) .
C29 C36 1.397(13) .
C29 C38 1.430(13) .
C32 C34 1.397(14) .
C32 C40 1.474(15) .
C33 C41 1.422(16) .
C35 C46 1.379(14) .
C35 C48 1.438(14) .
C37 C47 1.388(13) 8_656
C37 C21 1.388(13) 8_656
C42 C46 1.370(15) .
C43 C48 1.400(14) .
C47 C37 1.388(13) 11_566
C49 N2 1.437(16) .
N2 C49 1.437(16) 4_566

loop_
_platon_squeeze_void_nr
_platon_squeeze_void_average_x
_platon_squeeze_void_average_y
_platon_squeeze_void_average_z
_platon_squeeze_void_volume
_platon_squeeze_void_count_electrons
1 0.001 -0.024 -0.004 15835.2 71.4
2 0.741 0.032 0.172 9.0 1.3
3 0.259 0.032 0.828 8.1 0.6
4 0.968 0.172 0.259 8.7 0.8
5 0.032 0.172 0.741 8.9 0.8
6 0.328 0.241 0.468 8.6 1.1
7 0.672 0.241 0.532 9.0 0.6
8 0.828 0.259 0.032 8.1 0.8
9 0.172 0.259 0.968 8.7 1.1
10 0.468 0.328 0.241 8.7 0.8
11 0.532 0.328 0.759 8.1 0.9
12 0.241 0.468 0.328 8.7 0.5
13 0.759 0.468 0.672 8.7 1.3
14 0.759 0.532 0.328 8.1 0.6
15 0.241 0.532 0.672 9.0 1.3
16 0.532 0.672 0.241 8.9 0.8
17 0.468 0.672 0.759 8.7 0.8
18 0.172 0.741 0.032 9.0 0.6
19 0.828 0.741 0.968 8.6 1.1
20 0.672 0.759 0.468 8.7 1.1
21 0.328 0.759 0.532 8.1 0.8
22 0.032 0.828 0.259 8.1 0.9
23 0.968 0.828 0.741 8.7 0.8
24 0.259 0.968 0.172 8.7 1.3
25 0.741 0.968 0.828 8.7 0.5
